data_8107675
loop_
_publ_author_name
'Zhong, Zihao'
'Meng, Miao'

_publ_section_title
;
 The crystal structure of
 bis(acetonitrile-\k1N)tetrakis(\m2-2,6-difluorobenzoato-\k2O:O&#x2032;)rhodium(II)
 (Rh--Rh), C32H18F8O8N2Rh2
;
_journal_issue 6
_journal_name_full 'Zeitschrift f\"ur Kristallographie - New Crystal Structures'
_journal_page_first 1109
_journal_page_last 1111
_journal_paper_doi 10.1515/ncrs-2023-0343
_journal_volume 238
_journal_year 2023
_chemical_formula_sum 'C16 H9 F4 N O4 Rh'
_chemical_formula_weight 458.153
_space_group_IT_number 14
_space_group_name_Hall '-P 2yn'
_space_group_name_H-M_alt 'P 1 21/n 1'
_symmetry_cell_setting monoclinic
_symmetry_Int_Tables_number 14
_symmetry_space_group_name_Hall '-P 2yn'
_symmetry_space_group_name_H-M 'P 1 21/n 1'
_cell_angle_alpha 90.000
_cell_angle_beta 105.933(1)
_cell_angle_gamma 90.000
_cell_formula_units_Z 4
_cell_length_a 9.2820(1)
_cell_length_b 11.3364(1)
_cell_length_c 16.0352(2)
_cell_volume 1622.48(3)
_refine_ls_R_factor_all 0.032
_cod_data_source_file suppl_j_ncrs-2023-0343_suppl_001.cif
_cod_data_source_block Rh2-26F
_cod_original_cell_volume 1622.5(0)
_cod_original_sg_symbol_Hall -P_2yn
_cod_database_code 8107675

loop_
_symmetry_equiv_pos_site_id
_symmetry_equiv_pos_as_xyz
1 x,y,z
2 1/2-x,1/2+y,1/2-z
3 -x,-y,-z
4 1/2+x,1/2-y,1/2+z

loop_
_atom_site_aniso_label
_atom_site_aniso_U_11
_atom_site_aniso_U_22
_atom_site_aniso_U_33
_atom_site_aniso_U_12
_atom_site_aniso_U_13
_atom_site_aniso_U_23
Rh1 0.02308(14) 0.02265(14) 0.02469(13) 0.00373(8) 0.00567(9) -0.00027(8)
O2 0.0272(11) 0.0338(12) 0.0296(11) 0.0063(9) 0.0093(9) 0.0050(9)
O4 0.0287(11) 0.0361(12) 0.0245(10) 0.0058(10) 0.0057(9) 0.0032(9)
O1 0.0275(11) 0.0228(11) 0.0332(11) 0.0030(9) 0.0059(9) -0.0017(9)
F2 0.0717(15) 0.0374(12) 0.0365(11) -0.0052(11) 0.0253(11) 0.0006(9)
O3 0.0266(11) 0.0254(11) 0.0381(12) 0.0012(9) 0.0047(9) -0.0053(9)
N1 0.0240(13) 0.0377(16) 0.0323(14) 0.0052(12) 0.0046(11) 0.0021(12)
C8 0.0295(15) 0.0256(16) 0.0279(15) 0.0024(12) 0.0107(13) -0.0005(12)
C1 0.0304(16) 0.0220(15) 0.0284(15) 0.0001(12) 0.0081(13) -0.0028(12)
F3 0.107(2) 0.0379(12) 0.0476(13) -0.0097(13) 0.0479(14) -0.0075(10)
C4 0.047(2) 0.0343(19) 0.0335(18) 0.0001(16) 0.0119(16) 0.0038(14)
C13 0.067(3) 0.0291(19) 0.055(2) -0.0077(18) 0.035(2) -0.0021(16)
C12 0.051(2) 0.0270(18) 0.055(2) -0.0023(16) 0.0184(19) -0.0103(16)
C6 0.051(2) 0.054(2) 0.0372(19) 0.0150(19) 0.0228(17) 0.0018(17)
C5 0.058(2) 0.049(2) 0.0332(19) 0.0000(19) 0.0205(18) 0.0072(16)
F1 0.0773(17) 0.0475(13) 0.0481(13) 0.0323(13) 0.0293(12) 0.0098(11)
C9 0.0297(15) 0.0255(16) 0.0307(16) 0.0009(13) 0.0087(13) -0.0001(13)
C14 0.056(2) 0.0301(18) 0.0397(19) 0.0003(16) 0.0243(17) -0.0024(15)
C10 0.0368(17) 0.0277(16) 0.0307(16) 0.0045(13) 0.0124(14) 0.0015(13)
C7 0.042(2) 0.0330(19) 0.0348(18) 0.0099(15) 0.0120(16) 0.0032(14)
C3 0.0353(17) 0.0280(17) 0.0333(17) 0.0038(14) 0.0090(14) -0.0034(13)
C15 0.0280(16) 0.0347(18) 0.0372(17) 0.0021(15) 0.0034(14) -0.0041(15)
C2 0.0293(15) 0.0268(16) 0.0286(15) -0.0013(13) 0.0064(13) -0.0027(13)
C11 0.045(2) 0.0323(18) 0.0365(18) 0.0029(15) 0.0135(16) -0.0070(15)
F4 0.0611(14) 0.0364(12) 0.0467(12) 0.0207(10) 0.0235(11) 0.0052(9)
C16 0.0330(19) 0.049(2) 0.087(3) 0.0166(19) -0.001(2) -0.011(2)

loop_
_atom_site_label
_atom_site_type_symbol
_atom_site_fract_x
_atom_site_fract_y
_atom_site_fract_z
_atom_site_occupancy
_atom_site_symmetry_multiplicity
_atom_site_Wyckoff_symbol
_atom_site_calc_flag
_atom_site_thermal_displace_type
_atom_site_U_iso_or_equiv
Rh1 Rh 0.6283(0) 0.9692(0) 0.0251(0) 1.000 4 e d Uani 0.02365(9)
O2 O 0.6541(2) 1.0186(2) -0.0920(1) 1.000 4 e d Uani 0.0299(5)
O4 O 0.5876(2) 0.9259(2) 0.1402(1) 1.000 4 e d Uani 0.0301(5)
O1 O 0.5605(2) 0.8055(2) -0.0232(1) 1.000 4 e d Uani 0.0283(5)
F2 F 0.4330(3) 0.7010(2) -0.2201(1) 1.000 4 e d Uani 0.0465(5)
O3 O 0.6816(2) 1.1369(2) 0.0692(2) 1.000 4 e d Uani 0.0309(5)
N1 N 0.8620(3) 0.9017(3) 0.0702(2) 1.000 4 e d Uani 0.0320(6)
C8 C 0.4234(3) 0.7888(3) -0.0579(2) 1.000 4 e d Uani 0.0271(6)
C1 C 0.5426(4) 1.0594(3) -0.1484(2) 1.000 4 e d Uani 0.0270(6)
F3 F 0.3250(3) 0.6247(2) 0.0424(2) 1.000 4 e d Uani 0.0590(7)
C4 C 0.5446(4) 1.2416(3) -0.3480(2) 1.000 4 e d Uani 0.0380(8)
H4 H 0.4995(4) 1.3097(3) -0.3756(2) 1.000 4 e d Uiso 0.0456(9)
C13 C 0.2875(5) 0.4731(3) -0.0625(3) 1.000 4 e d Uani 0.0469(10)
H13 H 0.2542(5) 0.4222(3) -0.0263(3) 1.000 4 e d Uiso 0.0563(12)
C12 C 0.2962(4) 0.4367(3) -0.1426(3) 1.000 4 e d Uani 0.0435(9)
H12 H 0.2693(4) 0.3597(3) -0.1604(3) 1.000 4 e d Uiso 0.0522(10)
C6 C 0.7121(5) 1.0779(4) -0.3384(2) 1.000 4 e d Uani 0.0454(9)
H6 H 0.7807(5) 1.0362(4) -0.3597(2) 1.000 4 e d Uiso 0.0544(11)
C5 C 0.6494(5) 1.1812(4) -0.3778(2) 1.000 4 e d Uani 0.0450(9)
H5 H 0.6783(5) 1.2104(4) -0.4250(2) 1.000 4 e d Uiso 0.0540(11)
F1 F 0.7334(3) 0.9364(2) -0.2306(2) 1.000 4 e d Uani 0.0552(6)
C9 C 0.3789(3) 0.6659(3) -0.0883(2) 1.000 4 e d Uani 0.0286(6)
C14 C 0.3293(4) 0.5869(3) -0.0371(2) 1.000 4 e d Uani 0.0396(8)
C10 C 0.3850(4) 0.6244(3) -0.1686(2) 1.000 4 e d Uani 0.0311(7)
C7 C 0.6715(4) 1.0380(3) -0.2677(2) 1.000 4 e d Uani 0.0364(8)
C3 C 0.5086(4) 1.1980(3) -0.2761(2) 1.000 4 e d Uani 0.0323(7)
C15 C 0.9636(4) 0.8445(3) 0.0894(2) 1.000 4 e d Uani 0.0344(7)
C2 C 0.5700(3) 1.0964(3) -0.2324(2) 1.000 4 e d Uani 0.0285(6)
C11 C 0.3441(4) 0.5122(3) -0.1975(2) 1.000 4 e d Uani 0.0374(8)
H11 H 0.3484(4) 0.4876(3) -0.2521(2) 1.000 4 e d Uiso 0.0449(9)
F4 F 0.4113(3) 1.2603(2) -0.2452(1) 1.000 4 e d Uani 0.0463(5)
C16 C 1.0944(4) 0.7667(4) 0.1125(3) 1.000 4 e d Uani 0.0596(12)
H16a H 1.1723(14) 0.7989(16) 0.0905(19) 1.000 4 e d Uiso 0.0895(19)
H16b H 1.130(2) 0.760(2) 0.1745(4) 1.000 4 e d Uiso 0.0895(19)
H16c H 1.067(1) 0.6901(9) 0.0877(19) 1.000 4 e d Uiso 0.0895(19)

loop_
_atom_type_symbol
Rh
O
F
N
C
H

loop_
_geom_angle_atom_site_label_1
_geom_angle_atom_site_label_2
_geom_angle_atom_site_label_3
_geom_angle_site_symmetry_1
_geom_angle_site_symmetry_2
_geom_angle_site_symmetry_3
_geom_angle
_geom_angle_publ_flag
O4 Rh1 O2 . . . 175.79(8) no
O1 Rh1 O2 . . . 90.13(9) no
O1 Rh1 O4 . . . 90.58(9) no
O3 Rh1 O2 . . . 89.08(9) no
O3 Rh1 O4 . . . 89.93(9) no
O3 Rh1 O1 . . . 176.05(8) no
N1 Rh1 O2 . . . 92.48(9) no
N1 Rh1 O4 . . . 91.68(9) no
N1 Rh1 O1 . . . 89.01(10) no
N1 Rh1 O3 . . . 94.89(10) no
C1 O2 Rh1 . . . 118.8(2) no
C1 O4 Rh1 3_675 . . 118.9(2) no
C8 O1 Rh1 . . . 118.35(19) no
C8 O3 Rh1 3_675 . . 117.8(2) no
C15 N1 Rh1 . . . 164.5(3) no
O3 C8 O1 3_675 . . 127.7(3) no
C9 C8 O1 . . . 116.1(3) no
C9 C8 O3 . . 3_675 116.2(3) no
O4 C1 O2 3_675 . . 126.4(3) no
C2 C1 O2 . . . 116.1(3) no
C2 C1 O4 . . 3_675 117.5(3) no
C3 C4 C5 . . . 118.0(3) no
C14 C13 C12 . . . 118.4(3) no
C11 C12 C13 . . . 121.3(3) no
C7 C6 C5 . . . 118.9(3) no
C6 C5 C4 . . . 120.7(3) no
C14 C9 C8 . . . 121.2(3) no
C10 C9 C8 . . . 122.7(3) no
C10 C9 C14 . . . 116.0(3) no
C13 C14 F3 . . . 119.8(3) no
C9 C14 F3 . . . 117.1(3) no
C9 C14 C13 . . . 123.1(3) no
C9 C10 F2 . . . 116.9(3) no
C11 C10 F2 . . . 119.7(3) no
C11 C10 C9 . . . 123.4(3) no
F1 C7 C6 . . . 117.9(3) no
C2 C7 C6 . . . 123.4(3) no
C2 C7 F1 . . . 118.7(3) no
C2 C3 C4 . . . 124.1(3) no
F4 C3 C4 . . . 117.5(3) no
F4 C3 C2 . . . 118.3(3) no
C16 C15 N1 . . . 178.2(4) no
C7 C2 C1 . . . 122.2(3) no
C3 C2 C1 . . . 122.6(3) no
C3 C2 C7 . . . 114.8(3) no
C10 C11 C12 . . . 117.7(3) no

loop_
_geom_bond_atom_site_label_1
_geom_bond_atom_site_label_2
_geom_bond_site_symmetry_1
_geom_bond_site_symmetry_2
_geom_bond_distance
_geom_bond_publ_flag
Rh1 Rh1 . 3_675 2.3991(4) no
Rh1 O2 . . 2.035(2) no
Rh1 O4 . . 2.043(2) no
Rh1 O1 . . 2.042(2) no
Rh1 O3 . . 2.042(2) no
Rh1 N1 . . 2.225(3) no
O2 C1 . . 1.262(4) no
O4 C1 . 3_675 1.261(4) no
O1 C8 . . 1.255(4) no
F2 C10 . . 1.355(4) no
O3 C8 . 3_675 1.263(4) no
N1 C15 . . 1.116(4) no
C8 C9 . . 1.497(4) no
C1 C2 . . 1.497(4) no
F3 C14 . . 1.355(4) no
C4 C5 . . 1.378(5) no
C4 C3 . . 1.377(5) no
C13 C12 . . 1.372(5) no
C13 C14 . . 1.376(5) no
C12 C11 . . 1.386(5) no
C6 C5 . . 1.381(5) no
C6 C7 . . 1.367(5) no
F1 C7 . . 1.350(4) no
C9 C14 . . 1.377(5) no
C9 C10 . . 1.386(4) no
C10 C11 . . 1.371(5) no
C7 C2 . . 1.393(4) no
C3 C2 . . 1.387(5) no
C3 F4 . . 1.343(4) no
C15 C16 . . 1.463(5) no

loop_
_geom_torsion_atom_site_label_1
_geom_torsion_atom_site_label_2
_geom_torsion_atom_site_label_3
_geom_torsion_atom_site_label_4
_geom_torsion_site_symmetry_1
_geom_torsion_site_symmetry_2
_geom_torsion_site_symmetry_3
_geom_torsion_site_symmetry_4
_geom_torsion
_geom_torsion_publ_flag
Rh1 O2 C1 O4 . . . 3_675 0.3(2) no
Rh1 O2 C1 C2 . . . . 178.8(2) no
Rh1 O4 C1 O2 . . 3_675 3_675 -0.7(2) no
Rh1 O4 C1 C2 . . 3_675 3_675 177.7(2) no
Rh1 O1 C8 O3 . . . 3_675 1.8(2) no
Rh1 O1 C8 C9 . . . . -177.1(2) no
Rh1 O3 C8 O1 . . 3_675 3_675 1.0(2) no
Rh1 O3 C8 C9 . . 3_675 3_675 -177.9(2) no
O2 C1 C2 C7 . . . . 33.8(4) no
O2 C1 C2 C3 . . . . -139.2(3) no
O4 C1 C2 C7 3_675 . . . -147.6(3) no
O4 C1 C2 C3 3_675 . . . 39.4(4) no
O1 C8 C9 C14 . . . . 95.2(3) no
O1 C8 C9 C10 . . . . -84.7(3) no
F2 C10 C9 C8 . . . . -0.4(4) no
F2 C10 C9 C14 . . . . 179.8(3) no
F2 C10 C11 C12 . . . . 179.8(3) no
O3 C8 C9 C14 3_675 . . . -83.9(3) no
O3 C8 C9 C10 3_675 . . . 96.2(3) no
C8 C9 C14 F3 . . . . -1.1(3) no
C8 C9 C14 C13 . . . . -179.9(4) no
C8 C9 C10 C11 . . . . -179.7(3) no
C1 C2 C7 C6 . . . . -171.9(3) no
C1 C2 C7 F1 . . . . 8.3(4) no
C1 C2 C3 C4 . . . . 172.4(3) no
C1 C2 C3 F4 . . . . -5.5(3) no
F3 C14 C13 C12 . . . . -178.6(4) no
F3 C14 C9 C10 . . . . 178.8(3) no
C4 C5 C6 C7 . . . . -1.8(5) no
C4 C3 C2 C7 . . . . -1.1(4) no
C13 C12 C11 C10 . . . . 1.0(5) no
C13 C14 C9 C10 . . . . 0.0(5) no
C12 C11 C10 C9 . . . . -0.8(4) no
C6 C7 C2 C3 . . . . 1.7(5) no
F1 C7 C2 C3 . . . . -178.1(3) no
C7 C2 C3 F4 . . . . -179.0(3) no
